data_8100119
loop_
_publ_author_name
'Zhu, Nan-Wen'
'An, Ping'
'Wang, Xin-Ze'

_publ_section_title
;
Crystal structure of bis[(\m-4-nitrophenolato)(nitrato)-(1,10-phenanthroline)
lead(II)], [Pb(OC~6~H~4~NO~2~)(C~12~H~8~N~2~)(NO~3~)]~2~
;
_journal_issue 3
_journal_name_full 'Zeitschrift f\"ur Kristallographie - New Crystal Structures'
_journal_page_first 271
_journal_page_last 272
_journal_volume 219
_journal_year 2004
_chemical_formula_moiety 'C36 H24 N8 O12 Pb2'
_chemical_formula_sum 'C36 H24 N8 O12 Pb2'
_chemical_formula_weight 1175.01
_space_group_crystal_system triclinic
_space_group_IT_number 2
_space_group_name_Hall '-P 1'
_space_group_name_H-M_alt 'P -1'
_cell_angle_alpha 97.154(5)
_cell_angle_beta 106.891(4)
_cell_angle_gamma 109.874(4)
_cell_formula_units_Z 1
_cell_length_a 8.624(3)
_cell_length_b 10.424(3)
_cell_length_c 11.295(4)
_cell_measurement_temperature 298(2)
_cell_volume 885.2(5)
_diffrn_ambient_temperature 298(2)
_exptl_crystal_density_diffrn 2.204
_cod_depositor_comments
;
 Updating space group information.

 Antanas Vaitkus,
 2018-06-07

The following automatic conversions were performed:
'_symmetry_cell_setting' value 'Triclinic' changed to 'triclinic'
according to '/home/saulius/struct/CIF-dictionaries/cif_core.dic'
dictionary named 'cif_core.dic' version 2.4.1 from 2010-06-29.

Automatic conversion script
Id: cif_fix_enum 1527 2010-12-29 10:47:43Z saulius 
;
_cod_database_code 8100119

loop_
_space_group_symop_id
_space_group_symop_operation_xyz
1 x,y,z
2 -x,-y,-z

loop_
_atom_site_label
_atom_site_type_symbol
_atom_site_fract_x
_atom_site_fract_y
_atom_site_fract_z
_atom_site_U_iso_or_equiv
_atom_site_adp_type
_atom_site_occupancy
_atom_site_symmetry_multiplicity
_atom_site_Wyckoff_symbol
_atom_site_calc_flag
_atom_site_refinement_flags
_atom_site_disorder_assembly
_atom_site_disorder_group
Pb1 Pb 0.818090(19) 0.002182(15) 0.082839(13) 0.03583(8) Uani 1 2 i d . . .
O1 O 0.5485(6) -0.2289(4) -0.0682(4) 0.0807(13) Uani 1 2 i d . . .
O2 O 0.4906(6) -0.0727(4) -0.1568(4) 0.0731(12) Uani 1 2 i d . . .
O3 O 0.3711(6) -0.2919(4) -0.2597(4) 0.0724(11) Uani 1 2 i d . . .
O4 O 1.0399(4) 0.1333(3) -0.0170(3) 0.0417(7) Uani 1 2 i d . . .
O5 O 1.0545(6) 0.6796(4) -0.1942(4) 0.0649(10) Uani 1 2 i d . . .
O6 O 0.7998(6) 0.5289(5) -0.3263(4) 0.0814(13) Uani 1 2 i d . . .
N1 N 1.0804(5) 0.0572(4) 0.2864(3) 0.0341(8) Uani 1 2 i d . . .
N2 N 0.7677(4) -0.1667(4) 0.2298(3) 0.0338(7) Uani 1 2 i d . . .
N3 N 0.4676(5) -0.1989(4) -0.1631(3) 0.0429(9) Uani 1 2 i d . . .
N4 N 0.9392(6) 0.5596(4) -0.2371(4) 0.0487(10) Uani 1 2 i d . . .
C1 C 1.2326(6) 0.1676(5) 0.3156(5) 0.0441(11) Uani 1 2 i d . . .
H1 H 1.2395 0.2308 0.2641 0.053 Uiso 1 2 i calc R . .
C2 C 1.3812(6) 0.1914(5) 0.4204(5) 0.0503(12) Uani 1 2 i d . . .
H2 H 1.4848 0.2700 0.4388 0.060 Uiso 1 2 i calc R . .
C3 C 1.3742(6) 0.1000(6) 0.4949(5) 0.0510(13) Uani 1 2 i d . . .
H3 H 1.4733 0.1154 0.5650 0.061 Uiso 1 2 i calc R . .
C4 C 1.2177(6) -0.0185(5) 0.4669(4) 0.0390(10) Uani 1 2 i d . . .
C5 C 1.2042(7) -0.1229(6) 0.5396(4) 0.0484(12) Uani 1 2 i d . . .
H5 H 1.3013 -0.1112 0.6098 0.058 Uiso 1 2 i calc R . .
C6 C 1.0543(7) -0.2364(5) 0.5080(4) 0.0474(12) Uani 1 2 i d . . .
H6 H 1.0492 -0.3036 0.5554 0.057 Uiso 1 2 i calc R . .
C7 C 0.9016(6) -0.2559(5) 0.4022(4) 0.0382(10) Uani 1 2 i d . . .
C8 C 0.7418(7) -0.3726(5) 0.3660(5) 0.0505(12) Uani 1 2 i d . . .
H8 H 0.7323 -0.4432 0.4097 0.061 Uiso 1 2 i calc R . .
C9 C 0.6009(7) -0.3826(5) 0.2669(5) 0.0498(12) Uani 1 2 i d . . .
H9 H 0.4934 -0.4590 0.2430 0.060 Uiso 1 2 i calc R . .
C10 C 0.6188(6) -0.2772(5) 0.2011(4) 0.0443(11) Uani 1 2 i d . . .
H10 H 0.5208 -0.2851 0.1336 0.053 Uiso 1 2 i calc R . .
C11 C 0.9085(5) -0.1548(4) 0.3294(4) 0.0305(8) Uani 1 2 i d . . .
C12 C 1.0720(5) -0.0356(4) 0.3616(4) 0.0316(9) Uani 1 2 i d . . .
C13 C 1.0155(6) 0.2374(4) -0.0676(4) 0.0330(9) Uani 1 2 i d . . .
C14 C 1.1557(6) 0.3675(4) -0.0387(4) 0.0374(9) Uani 1 2 i d . . .
H14 H 1.2664 0.3827 0.0182 0.045 Uiso 1 2 i calc R . .
C15 C 1.1319(6) 0.4743(4) -0.0940(4) 0.0374(10) Uani 1 2 i d . . .
H15 H 1.2254 0.5609 -0.0744 0.045 Uiso 1 2 i calc R . .
C16 C 0.9674(6) 0.4498(4) -0.1783(4) 0.0362(9) Uani 1 2 i d . . .
C17 C 0.8254(6) 0.3224(5) -0.2075(4) 0.0395(10) Uani 1 2 i d . . .
H17 H 0.7150 0.3080 -0.2643 0.047 Uiso 1 2 i calc R . .
C18 C 0.8495(6) 0.2183(4) -0.1518(4) 0.0368(9) Uani 1 2 i d . . .
H18 H 0.7542 0.1332 -0.1701 0.044 Uiso 1 2 i calc R . .

loop_
_atom_site_aniso_label
_atom_site_aniso_U_11
_atom_site_aniso_U_22
_atom_site_aniso_U_33
_atom_site_aniso_U_23
_atom_site_aniso_U_13
_atom_site_aniso_U_12
Pb1 0.04188(12) 0.03329(11) 0.03570(11) 0.01607(7) 0.01109(8) 0.01856(8)
O1 0.085(3) 0.061(3) 0.065(2) 0.021(2) -0.016(2) 0.026(2)
O2 0.085(3) 0.054(3) 0.065(2) 0.027(2) 0.007(2) 0.021(2)
O3 0.071(3) 0.062(3) 0.054(2) 0.0106(19) 0.004(2) 0.008(2)
O4 0.062(2) 0.0326(16) 0.0451(17) 0.0229(14) 0.0256(15) 0.0260(15)
O5 0.088(3) 0.035(2) 0.089(3) 0.0336(19) 0.045(2) 0.028(2)
O6 0.088(3) 0.077(3) 0.087(3) 0.050(2) 0.016(3) 0.044(3)
N1 0.0346(19) 0.0313(19) 0.0382(19) 0.0106(15) 0.0141(15) 0.0136(16)
N2 0.0319(18) 0.036(2) 0.0319(17) 0.0108(15) 0.0098(15) 0.0122(16)
N3 0.036(2) 0.047(2) 0.037(2) 0.0162(18) 0.0057(17) 0.0109(18)
N4 0.072(3) 0.045(3) 0.054(2) 0.031(2) 0.036(2) 0.035(2)
C1 0.043(3) 0.031(2) 0.058(3) 0.008(2) 0.023(2) 0.010(2)
C2 0.032(2) 0.041(3) 0.061(3) -0.001(2) 0.010(2) 0.005(2)
C3 0.035(3) 0.059(3) 0.046(3) -0.007(2) 0.004(2) 0.019(2)
C4 0.042(2) 0.048(3) 0.029(2) 0.0036(18) 0.0097(18) 0.024(2)
C5 0.054(3) 0.065(3) 0.032(2) 0.011(2) 0.008(2) 0.037(3)
C6 0.063(3) 0.057(3) 0.038(2) 0.026(2) 0.020(2) 0.037(3)
C7 0.050(3) 0.041(3) 0.038(2) 0.0178(19) 0.023(2) 0.025(2)
C8 0.070(4) 0.039(3) 0.055(3) 0.023(2) 0.034(3) 0.022(3)
C9 0.045(3) 0.041(3) 0.056(3) 0.013(2) 0.023(2) 0.005(2)
C10 0.039(3) 0.044(3) 0.042(2) 0.009(2) 0.013(2) 0.010(2)
C11 0.035(2) 0.032(2) 0.029(2) 0.0078(16) 0.0140(17) 0.0166(18)
C12 0.038(2) 0.031(2) 0.029(2) 0.0055(16) 0.0130(17) 0.0175(19)
C13 0.050(3) 0.024(2) 0.034(2) 0.0124(16) 0.0237(19) 0.0153(19)
C14 0.044(2) 0.035(2) 0.034(2) 0.0109(18) 0.0121(19) 0.018(2)
C15 0.050(3) 0.023(2) 0.042(2) 0.0118(18) 0.022(2) 0.0119(19)
C16 0.054(3) 0.028(2) 0.039(2) 0.0148(18) 0.023(2) 0.022(2)
C17 0.044(3) 0.038(3) 0.041(2) 0.0112(19) 0.015(2) 0.021(2)
C18 0.041(2) 0.025(2) 0.045(2) 0.0113(18) 0.018(2) 0.0116(19)

loop_
_geom_bond_atom_site_label_1
_geom_bond_atom_site_label_2
_geom_bond_distance
_geom_bond_site_symmetry_2
_geom_bond_publ_flag
Pb1 O4 2.343(3) 2_755 ?
Pb1 N1 2.550(4) . ?
Pb1 O4 2.580(3) . ?
Pb1 N2 2.582(3) . ?
Pb1 O1 2.642(4) . ?
O1 N3 1.237(5) . ?
O2 N3 1.252(5) . ?
O3 N3 1.217(5) . ?
O4 C13 1.337(5) . ?
O4 Pb1 2.343(3) 2_755 ?
O5 N4 1.230(6) . ?
O6 N4 1.231(6) . ?
N1 C1 1.335(6) . ?
N1 C12 1.362(5) . ?
N2 C10 1.320(6) . ?
N2 C11 1.351(5) . ?
N4 C16 1.448(5) . ?
C1 C2 1.390(7) . ?
C1 H1 0.9300 . ?
C2 C3 1.345(8) . ?
C2 H2 0.9300 . ?
C3 C4 1.403(7) . ?
C3 H3 0.9300 . ?
C4 C12 1.397(6) . ?
C4 C5 1.436(7) . ?
C5 C6 1.336(7) . ?
C5 H5 0.9300 . ?
C6 C7 1.431(6) . ?
C6 H6 0.9300 . ?
C7 C8 1.398(7) . ?
C7 C11 1.411(6) . ?
C8 C9 1.355(7) . ?
C8 H8 0.9300 . ?
C9 C10 1.391(7) . ?
C9 H9 0.9300 . ?
C10 H10 0.9300 . ?
C11 C12 1.436(6) . ?
C13 C14 1.398(6) . ?
C13 C18 1.400(6) . ?
C14 C15 1.388(5) . ?
C14 H14 0.9300 . ?
C15 C16 1.376(6) . ?
C15 H15 0.9300 . ?
C16 C17 1.387(6) . ?
C17 C18 1.365(6) . ?
C17 H17 0.9300 . ?
C18 H18 0.9300 . ?
